data_4100395
_journal_name_full 'Journal of the American Chemical Society'
_journal_year 2005
_chemical_formula_sum 'Cl2 Cu3 H6 O6 Zn'
_chemical_formula_weight 428.94
_chemical_name_common 'herbertsmithite, syn'
_space_group_IT_number 166
_symmetry_cell_setting rhombohedral
_symmetry_space_group_name_Hall '-R 3 2"'
_symmetry_space_group_name_H-M 'R -3 m :H'
_cell_angle_alpha 90.00
_cell_angle_beta 90.00
_cell_angle_gamma 120.00
_cell_formula_units_Z 3
_cell_length_a 6.8342(3)
_cell_length_b 6.8342(3)
_cell_length_c 14.0320(12)
_cell_measurement_temperature 130(2)
_cell_volume 567.58(6)
_diffrn_ambient_temperature 130(2)
_exptl_crystal_density_diffrn 3.765
_cod_depositor_comments
;
The following automatic conversions were performed:
'_symmetry_cell_setting' value 'Rhombohedral' changed to 'rhombohedral'
according to '/home/saulius/struct/CIF-dictionaries/cif_core.dic'
dictionary named 'cif_core.dic' version 2.4.1 from 2010-06-29.

Automatic conversion script
Id: cif_fix_enum 1527 2010-12-29 10:47:43Z saulius 
;
_cod_original_sg_symbol_H-M 'R -3 m'
_cod_original_formula_sum 'H6 Cl2 Cu3 O6 Zn'
_cod_database_code 4100395

loop_
_symmetry_equiv_pos_as_xyz
'x, y, z'
'-y, x-y, z'
'-x+y, -x, z'
'y, x, -z'
'x-y, -y, -z'
'-x, -x+y, -z'
'x+2/3, y+1/3, z+1/3'
'-y+2/3, x-y+1/3, z+1/3'
'-x+y+2/3, -x+1/3, z+1/3'
'y+2/3, x+1/3, -z+1/3'
'x-y+2/3, -y+1/3, -z+1/3'
'-x+2/3, -x+y+1/3, -z+1/3'
'x+1/3, y+2/3, z+2/3'
'-y+1/3, x-y+2/3, z+2/3'
'-x+y+1/3, -x+2/3, z+2/3'
'y+1/3, x+2/3, -z+2/3'
'x-y+1/3, -y+2/3, -z+2/3'
'-x+1/3, -x+y+2/3, -z+2/3'
'-x, -y, -z'
'y, -x+y, -z'
'x-y, x, -z'
'-y, -x, z'
'-x+y, y, z'
'x, x-y, z'
'-x+2/3, -y+1/3, -z+1/3'
'y+2/3, -x+y+1/3, -z+1/3'
'x-y+2/3, x+1/3, -z+1/3'
'-y+2/3, -x+1/3, z+1/3'
'-x+y+2/3, y+1/3, z+1/3'
'x+2/3, x-y+1/3, z+1/3'
'-x+1/3, -y+2/3, -z+2/3'
'y+1/3, -x+y+2/3, -z+2/3'
'x-y+1/3, x+2/3, -z+2/3'
'-y+1/3, -x+2/3, z+2/3'
'-x+y+1/3, y+2/3, z+2/3'
'x+1/3, x-y+2/3, z+2/3'

loop_
_atom_site_label
_atom_site_type_symbol
_atom_site_fract_x
_atom_site_fract_y
_atom_site_fract_z
_atom_site_U_iso_or_equiv
_atom_site_adp_type
_atom_site_occupancy
_atom_site_symmetry_multiplicity
_atom_site_calc_flag
_atom_site_refinement_flags
_atom_site_disorder_assembly
_atom_site_disorder_group
Zn1 Zn 0.0000 0.0000 0.0000 0.0068(5) Uani 1 12 d S . .
Cu1 Cu 0.3333 0.1667 0.1667 0.0064(4) Uani 1 4 d S . .
O1 O 0.1265(4) 0.2529(8) 0.1050(3) 0.0122(10) Uani 1 2 d SD . .
H1 H 0.192(3) 0.384(6) 0.084(6) 0.04(3) Uiso 1 2 d SD . .
Cl1 Cl 0.0000 0.0000 0.30521(17) 0.0087(6) Uani 1 6 d S . .

loop_
_atom_site_aniso_label
_atom_site_aniso_U_11
_atom_site_aniso_U_22
_atom_site_aniso_U_33
_atom_site_aniso_U_23
_atom_site_aniso_U_13
_atom_site_aniso_U_12
Zn1 0.0072(6) 0.0072(6) 0.0061(9) 0.000 0.000 0.0036(3)
Cu1 0.0051(7) 0.0063(5) 0.0074(6) -0.00059(17) -0.0012(3) 0.0025(3)
O1 0.0116(17) 0.010(3) 0.015(2) 0.0061(19) 0.0031(10) 0.0049(13)
Cl1 0.0089(8) 0.0089(8) 0.0083(12) 0.000 0.000 0.0045(4)

loop_
_geom_bond_atom_site_label_1
_geom_bond_atom_site_label_2
_geom_bond_distance
_geom_bond_site_symmetry_2
_geom_bond_publ_flag
Zn1 O1 2.101(5) 19 ?
Zn1 O1 2.101(5) . ?
Zn1 O1 2.101(5) 21 ?
Zn1 O1 2.101(5) 3 ?
Zn1 O1 2.101(5) 2 ?
Zn1 O1 2.101(5) 20 ?
Zn1 Cu1 3.05967(16) . ?
Zn1 Cu1 3.05967(16) 2 ?
Zn1 Cu1 3.05967(16) 3 ?
Zn1 Cu1 3.05968(16) 13_444 ?
Zn1 Cu1 3.05968(16) 15_554 ?
Zn1 Cu1 3.05971(16) 14_544 ?
Cu1 O1 1.982(2) 25 ?
Cu1 O1 1.982(2) . ?
Cu1 O1 1.982(2) 3 ?
Cu1 O1 1.982(2) 27 ?
Cu1 Cl1 2.7697(17) 25 ?
Cu1 Cl1 2.7698(17) . ?
Cu1 Zn1 3.05968(16) 7 ?
O1 Cu1 1.982(2) 2 ?
Cl1 Cu1 2.7698(17) 3 ?
Cl1 Cu1 2.7698(17) 2 ?
